data_1560217
loop_
_publ_author_name
'Yanagi, Tomoyuki'
'Tanaka, Takayuki'
'Yorimitsu, Hideki'

_publ_section_title
;
 Asymmetric systematic synthesis, structures, and (chir)optical properties
 of a series of dihetero[8]helicenes
;
_journal_issue 8
_journal_name_full 'Chemical Science'
_journal_page_first 2784
_journal_page_last 2793
_journal_paper_doi 10.1039/D1SC00044F
_journal_volume 12
_journal_year 2021
_chemical_absolute_configuration unk
_chemical_formula_moiety 'C28 H16 O, C0.50 H0.50 Cl1.50'
_chemical_formula_sum 'C28.5 H16.5 Cl1.5 O'
_chemical_formula_weight 428.09
_space_group_crystal_system tetragonal
_space_group_IT_number 91
_space_group_name_Hall 'P 4w 2c'
_space_group_name_H-M_alt 'P 41 2 2'
_atom_sites_solution_hydrogens geom
_audit_creation_method SHELXL-2014/7
_audit_update_record
;
2020-12-01 deposited with the CCDC.	2021-01-29 downloaded from the CCDC.
;
_cell_angle_alpha 90
_cell_angle_beta 90
_cell_angle_gamma 90
_cell_formula_units_Z 8
_cell_length_a 9.0201(9)
_cell_length_b 9.0201(9)
_cell_length_c 49.382(7)
_cell_measurement_reflns_used 3290
_cell_measurement_temperature 93(2)
_cell_measurement_theta_max 72.9
_cell_measurement_theta_min 30.7
_cell_volume 4017.8(8)
_computing_structure_refinement 'SHELXL-2014/7 (Sheldrick, 2014)'
_diffrn_ambient_temperature 93(2)
_diffrn_detector_area_resol_mean 5.8140
_diffrn_measured_fraction_theta_full 0.999
_diffrn_measured_fraction_theta_max 0.999
_diffrn_measurement_device_type 'Rigaku XtaLAB P200'
_diffrn_measurement_method \w
_diffrn_radiation_type CuK\a
_diffrn_radiation_wavelength 1.54187
_diffrn_reflns_av_R_equivalents 0.0531
_diffrn_reflns_av_unetI/netI 0.0181
_diffrn_reflns_Laue_measured_fraction_full 0.999
_diffrn_reflns_Laue_measured_fraction_max 0.999
_diffrn_reflns_limit_h_max 10
_diffrn_reflns_limit_h_min -10
_diffrn_reflns_limit_k_max 10
_diffrn_reflns_limit_k_min -10
_diffrn_reflns_limit_l_max 58
_diffrn_reflns_limit_l_min -58
_diffrn_reflns_number 53658
_diffrn_reflns_point_group_measured_fraction_full 0.999
_diffrn_reflns_point_group_measured_fraction_max 0.999
_diffrn_reflns_theta_full 65.995
_diffrn_reflns_theta_max 65.995
_diffrn_reflns_theta_min 3.580
_exptl_absorpt_coefficient_mu 2.437
_exptl_absorpt_correction_T_max 1.000
_exptl_absorpt_correction_T_min 0.845
_exptl_absorpt_correction_type multi-scan
_exptl_absorpt_process_details 'REQAB (Rigaku, 1998)'
_exptl_crystal_colour Yellow
_exptl_crystal_density_diffrn 1.415
_exptl_crystal_description Prism
_exptl_crystal_F_000 1768
_exptl_crystal_size_max 0.300
_exptl_crystal_size_mid 0.270
_exptl_crystal_size_min 0.060
_refine_diff_density_max 0.932
_refine_diff_density_min -0.481
_refine_diff_density_rms 0.084
_refine_ls_abs_structure_details
;
 Flack x determined using 1131 quotients [(I+)-(I-)]/[(I+)+(I-)]
 (Parsons, Flack and Wagner, Acta Cryst. B69 (2013) 249-259).
;
_refine_ls_abs_structure_Flack 0.478(5)
_refine_ls_extinction_method none
_refine_ls_goodness_of_fit_ref 1.002
_refine_ls_hydrogen_treatment constr
_refine_ls_matrix_type full
_refine_ls_number_parameters 299
_refine_ls_number_reflns 3507
_refine_ls_number_restraints 45
_refine_ls_restrained_S_all 1.028
_refine_ls_R_factor_all 0.0888
_refine_ls_R_factor_gt 0.0853
_refine_ls_shift/su_max 0.000
_refine_ls_shift/su_mean 0.000
_refine_ls_structure_factor_coef Fsqd
_refine_ls_weighting_details 'w=1/[\s^2^(Fo^2^)+(0.1412P)^2^+7.1101P] where P=(Fo^2^+2Fc^2^)/3'
_refine_ls_weighting_scheme calc
_refine_ls_wR_factor_gt 0.2422
_refine_ls_wR_factor_ref 0.2449
_reflns_Friedel_coverage 0.614
_reflns_Friedel_fraction_full 0.999
_reflns_Friedel_fraction_max 0.999
_reflns_number_gt 3284
_reflns_number_total 3507
_reflns_threshold_expression 'I > 2\s(I)'
_cod_data_source_file d1sc00044f2.cif
_cod_data_source_block 423yan
_cod_depositor_comments 'Adding full bibliography for 1560212--1560217.cif.'
_cod_original_cell_volume 4017.8(10)
_cod_original_formula_sum 'C28.50 H16.50 Cl1.50 O'
_cod_database_code 1560217
_shelx_shelxl_version_number 2014/7
_shelx_space_group_comment
;
The symmetry employed for this shelxl refinement is uniquely defined
by the following loop, which should always be used as a source of
symmetry information in preference to the above space-group names.
They are only intended as comments.
;
_shelx_estimated_absorpt_t_min 0.528
_shelx_estimated_absorpt_t_max 0.868

loop_
_space_group_symop_operation_xyz
'x, y, z'
'-x, -y, z+1/2'
'x, -y, -z+1/2'
'-x, y, -z'
'-y, -x, -z+1/4'
'y, x, -z+3/4'
'y, -x, z+3/4'
'-y, x, z+1/4'

loop_
_atom_site_label
_atom_site_type_symbol
_atom_site_fract_x
_atom_site_fract_y
_atom_site_fract_z
_atom_site_U_iso_or_equiv
_atom_site_adp_type
_atom_site_occupancy
_atom_site_site_symmetry_order
_atom_site_calc_flag
_atom_site_refinement_flags_posn
_atom_site_refinement_flags_adp
_atom_site_refinement_flags_occupancy
_atom_site_disorder_assembly
_atom_site_disorder_group
O1 O 0.3653(7) 0.4236(6) 0.64168(9) 0.0670(15) Uani 1 1 d . . . . .
C12 C 0.7986(7) 0.2765(7) 0.74398(12) 0.0441(14) Uani 1 1 d . . . . .
C13 C 0.5605(7) 0.1758(7) 0.73131(12) 0.0433(14) Uani 1 1 d . . . . .
C14 C 0.1853(11) 0.0000 0.7500 0.049(2) Uani 1 2 d S T P . .
C15 C 0.3452(10) 0.0000 0.7500 0.0425(19) Uani 1 2 d S T P . .
C17 C 0.5742(7) 0.2509(7) 0.70674(11) 0.0446(14) Uani 1 1 d . . . . .
C18 C 0.7611(7) 0.1817(7) 0.79740(12) 0.0468(15) Uani 1 1 d . . . . .
H1 H 0.7458 0.1520 0.8156 0.056 Uiso 1 1 calc R U . . .
C19 C 0.6710(6) 0.1966(7) 0.75138(12) 0.0411(13) Uani 1 1 d . . . . .
C20 C 0.4141(7) 0.1019(8) 0.73162(12) 0.0483(16) Uani 1 1 d . . . . .
C21 C 0.8140(8) 0.3372(8) 0.71743(13) 0.0501(15) Uani 1 1 d . . . . .
H2 H 0.9040 0.3844 0.7124 0.060 Uiso 1 1 calc R U . . .
C22 C 0.3472(8) 0.4902(8) 0.66641(14) 0.0531(16) Uani 1 1 d . . . . .
C23 C 0.6544(7) 0.1538(7) 0.77875(12) 0.0455(15) Uani 1 1 d . . . . .
H3 H 0.5664 0.1042 0.7842 0.055 Uiso 1 1 calc R U . . .
C24 C 0.7029(8) 0.3283(8) 0.69964(13) 0.0499(16) Uani 1 1 d . . . . .
H4 H 0.7112 0.3739 0.6824 0.060 Uiso 1 1 calc R U . . .
C25 C 0.3309(8) 0.1581(8) 0.71011(12) 0.0505(16) Uani 1 1 d . . . . .
C26 C 0.1820(8) 0.1368(8) 0.70755(14) 0.0550(17) Uani 1 1 d . . . . .
H5 H 0.1303 0.1704 0.6920 0.066 Uiso 1 1 calc R U . . .
C27 C 0.4057(8) 0.2786(8) 0.64028(13) 0.0531(17) Uani 1 1 d . . . . .
C28 C 0.4352(8) 0.1913(8) 0.66299(12) 0.0510(16) Uani 1 1 d . . . . .
C29 C 0.4259(8) 0.2553(8) 0.69155(12) 0.0501(16) Uani 1 1 d . . . . .
C30 C 0.1091(8) 0.0656(8) 0.72802(14) 0.0547(17) Uani 1 1 d . . . . .
H6 H 0.0040 0.0601 0.7275 0.066 Uiso 1 1 calc R U . . .
C31 C 0.8934(8) 0.2535(8) 0.79036(13) 0.0520(16) Uani 1 1 d . . . . .
H7 H 0.9687 0.2695 0.8035 0.062 Uiso 1 1 calc R U . . .
C32 C 0.9120(7) 0.3004(8) 0.76402(13) 0.0488(15) Uani 1 1 d . . . . .
H8 H 1.0012 0.3492 0.7590 0.059 Uiso 1 1 calc R U . . .
C33 C 0.3711(8) 0.4139(8) 0.69052(12) 0.0514(16) Uani 1 1 d . . . . .
C34 C 0.3022(9) 0.6362(9) 0.66632(15) 0.0607(18) Uani 1 1 d . . . . .
H9 H 0.2863 0.6849 0.6495 0.073 Uiso 1 1 calc R U . . .
C35 C 0.2800(8) 0.7119(9) 0.68975(16) 0.0605(19) Uani 1 1 d . . . . .
H10 H 0.2496 0.8128 0.6894 0.073 Uiso 1 1 calc R U . . .
C36 C 0.4609(10) 0.0750(11) 0.61083(15) 0.072(2) Uani 1 1 d . . . . .
H11 H 0.4713 0.0357 0.5931 0.087 Uiso 1 1 calc R U . . .
C37 C 0.4194(9) 0.2208(10) 0.61426(13) 0.063(2) Uani 1 1 d . . . . .
H12 H 0.4003 0.2816 0.5989 0.076 Uiso 1 1 calc R U . . .
C38 C 0.3452(11) 0.4941(10) 0.71440(15) 0.075(3) Uani 1 1 d . . . . .
H13 H 0.3578 0.4458 0.7313 0.090 Uiso 1 1 calc R U . . .
C39 C 0.4745(10) 0.0440(9) 0.65827(14) 0.066(2) Uani 1 1 d . . . . .
H14 H 0.4931 -0.0186 0.6734 0.079 Uiso 1 1 calc R U . . .
C40 C 0.3022(11) 0.6398(10) 0.71407(17) 0.074(2) Uani 1 1 d . . . . .
H15 H 0.2877 0.6914 0.7306 0.089 Uiso 1 1 calc R U . . .
C41 C 0.4874(11) -0.0138(10) 0.63281(15) 0.072(2) Uani 1 1 d . . . . .
H16 H 0.5144 -0.1147 0.6304 0.086 Uiso 1 1 calc R U . . .
C42 C 0.9274(19) 0.009(3) 0.6239(3) 0.107(6) Uani 0.5 1 d D U P A -1
H17 H 0.8739 -0.0881 0.6239 0.129 Uiso 0.5 1 calc R U P A -1
Cl1 Cl 0.8774(7) 0.1171(6) 0.59609(8) 0.0586(11) Uani 0.5 1 d D U P A -1
Cl2 Cl 0.901(2) 0.102(2) 0.6530(3) 0.222(7) Uani 0.5 1 d D U P A -1
Cl3 Cl 1.1163(7) -0.0156(8) 0.6243(2) 0.133(2) Uani 0.5 1 d D U P A -1

loop_
_atom_site_aniso_label
_atom_site_aniso_U_11
_atom_site_aniso_U_22
_atom_site_aniso_U_33
_atom_site_aniso_U_23
_atom_site_aniso_U_13
_atom_site_aniso_U_12
O1 0.088(4) 0.067(3) 0.046(3) -0.005(2) -0.010(2) 0.023(3)
C12 0.047(3) 0.041(3) 0.044(3) -0.006(3) 0.001(3) -0.001(3)
C13 0.047(3) 0.047(4) 0.036(3) -0.008(3) 0.004(2) 0.004(3)
C14 0.048(5) 0.047(5) 0.051(5) -0.013(4) 0.000 0.000
C15 0.043(5) 0.041(4) 0.043(4) -0.016(4) 0.000 0.000
C17 0.048(3) 0.047(3) 0.038(3) -0.008(3) -0.004(3) 0.008(3)
C18 0.053(4) 0.048(3) 0.039(3) -0.011(3) -0.003(3) 0.005(3)
C19 0.040(3) 0.043(3) 0.041(3) -0.009(2) 0.002(2) 0.005(2)
C20 0.048(4) 0.060(4) 0.037(3) -0.008(3) -0.005(3) 0.002(3)
C21 0.053(4) 0.049(4) 0.049(3) -0.007(3) 0.007(3) -0.001(3)
C22 0.051(4) 0.060(4) 0.049(3) -0.009(3) -0.006(3) 0.011(3)
C23 0.046(4) 0.050(4) 0.041(3) -0.005(3) 0.001(3) 0.004(3)
C24 0.053(4) 0.052(4) 0.044(3) 0.001(3) 0.005(3) 0.011(3)
C25 0.052(4) 0.056(4) 0.043(3) -0.008(3) -0.006(3) 0.007(3)
C26 0.063(4) 0.053(4) 0.049(3) -0.018(3) -0.011(3) 0.010(3)
C27 0.058(4) 0.054(4) 0.048(3) -0.011(3) -0.011(3) 0.006(3)
C28 0.056(4) 0.057(4) 0.040(3) -0.007(3) -0.006(3) 0.008(3)
C29 0.052(4) 0.055(4) 0.043(3) -0.005(3) -0.013(3) 0.011(3)
C30 0.044(4) 0.059(4) 0.061(4) -0.017(3) -0.003(3) 0.008(3)
C31 0.049(4) 0.058(4) 0.049(3) -0.013(3) -0.006(3) 0.000(3)
C32 0.039(3) 0.054(4) 0.054(4) -0.009(3) -0.003(3) 0.001(3)
C33 0.051(4) 0.061(4) 0.042(3) -0.010(3) -0.010(3) 0.010(3)
C34 0.062(4) 0.066(5) 0.055(4) -0.005(3) -0.008(3) 0.014(4)
C35 0.055(4) 0.054(4) 0.072(4) -0.007(3) -0.013(4) 0.002(3)
C36 0.079(6) 0.087(6) 0.051(4) -0.026(4) -0.011(4) 0.012(5)
C37 0.075(5) 0.074(5) 0.040(3) -0.006(3) -0.008(3) 0.010(4)
C38 0.107(7) 0.071(5) 0.046(4) -0.007(4) -0.019(4) 0.032(5)
C39 0.091(6) 0.063(5) 0.043(4) -0.003(3) -0.008(4) 0.020(4)
C40 0.090(6) 0.067(5) 0.066(4) -0.022(4) -0.013(4) 0.024(5)
C41 0.089(6) 0.065(5) 0.060(4) -0.023(4) -0.010(4) 0.020(5)
C42 0.114(10) 0.120(10) 0.088(8) -0.014(9) -0.011(9) -0.002(9)
Cl1 0.090(3) 0.059(2) 0.0264(13) -0.0082(15) -0.0097(17) 0.012(2)
Cl2 0.243(14) 0.269(15) 0.155(10) -0.016(10) 0.017(10) -0.040(12)
Cl3 0.093(4) 0.112(4) 0.193(6) -0.019(5) 0.002(5) 0.016(3)

loop_
_atom_type_symbol
_atom_type_description
_atom_type_scat_dispersion_real
_atom_type_scat_dispersion_imag
_atom_type_scat_source
C C 0.0181 0.0091 'International Tables Vol C Tables 4.2.6.8 and 6.1.1.4'
H H 0.0000 0.0000 'International Tables Vol C Tables 4.2.6.8 and 6.1.1.4'
O O 0.0492 0.0322 'International Tables Vol C Tables 4.2.6.8 and 6.1.1.4'
Cl Cl 0.3639 0.7018 'International Tables Vol C Tables 4.2.6.8 and 6.1.1.4'

loop_
_geom_angle_atom_site_label_1
_geom_angle_atom_site_label_2
_geom_angle_atom_site_label_3
_geom_angle
_geom_angle_site_symmetry_1
_geom_angle_site_symmetry_3
_geom_angle_publ_flag
C27 O1 C22 119.9(6) . . ?
C19 C12 C21 121.0(6) . . ?
C19 C12 C32 118.7(6) . . ?
C21 C12 C32 120.3(6) . . ?
C17 C13 C19 118.8(6) . . ?
C17 C13 C20 107.9(5) . . ?
C19 C13 C20 132.8(6) . . ?
C30 C14 C30 121.8(9) 3_556 . ?
C30 C14 C15 119.1(5) 3_556 . ?
C30 C14 C15 119.1(5) . . ?
C20 C15 C20 128.6(9) . 3_556 ?
C20 C15 C14 115.7(4) . . ?
C20 C15 C14 115.7(4) 3_556 . ?
C13 C17 C24 122.2(6) . . ?
C13 C17 C29 111.1(6) . . ?
C24 C17 C29 126.0(6) . . ?
C23 C18 C31 121.5(6) . . ?
C23 C18 H1 119.3 . . ?
C31 C18 H1 119.3 . . ?
C12 C19 C23 118.3(6) . . ?
C12 C19 C13 117.5(6) . . ?
C23 C19 C13 123.9(6) . . ?
C25 C20 C15 118.8(6) . . ?
C25 C20 C13 107.9(6) . . ?
C15 C20 C13 133.1(6) . . ?
C24 C21 C12 120.5(6) . . ?
C24 C21 H2 119.7 . . ?
C12 C21 H2 119.7 . . ?
O1 C22 C34 116.8(6) . . ?
O1 C22 C33 121.8(6) . . ?
C34 C22 C33 121.4(6) . . ?
C18 C23 C19 121.6(6) . . ?
C18 C23 H3 119.2 . . ?
C19 C23 H3 119.2 . . ?
C21 C24 C17 119.2(6) . . ?
C21 C24 H4 120.4 . . ?
C17 C24 H4 120.4 . . ?
C26 C25 C20 123.3(7) . . ?
C26 C25 C29 125.3(6) . . ?
C20 C25 C29 111.3(6) . . ?
C25 C26 C30 118.2(7) . . ?
C25 C26 H5 120.9 . . ?
C30 C26 H5 120.9 . . ?
O1 C27 C37 115.5(7) . . ?
O1 C27 C28 123.6(6) . . ?
C37 C27 C28 120.9(7) . . ?
C39 C28 C27 116.9(6) . . ?
C39 C28 C29 121.9(6) . . ?
C27 C28 C29 121.2(6) . . ?
C33 C29 C28 110.1(5) . . ?
C33 C29 C25 112.2(6) . . ?
C28 C29 C25 111.6(6) . . ?
C33 C29 C17 109.0(6) . . ?
C28 C29 C17 113.2(6) . . ?
C25 C29 C17 100.4(5) . . ?
C26 C30 C14 122.0(7) . . ?
C26 C30 H6 119.0 . . ?
C14 C30 H6 119.0 . . ?
C32 C31 C18 118.7(6) . . ?
C32 C31 H7 120.7 . . ?
C18 C31 H7 120.7 . . ?
C31 C32 C12 121.1(6) . . ?
C31 C32 H8 119.4 . . ?
C12 C32 H8 119.4 . . ?
C22 C33 C38 116.0(7) . . ?
C22 C33 C29 123.1(6) . . ?
C38 C33 C29 120.9(6) . . ?
C35 C34 C22 121.4(7) . . ?
C35 C34 H9 119.3 . . ?
C22 C34 H9 119.3 . . ?
C34 C35 C40 118.9(7) . . ?
C34 C35 H10 120.6 . . ?
C40 C35 H10 120.6 . . ?
C41 C36 C37 120.5(7) . . ?
C41 C36 H11 119.7 . . ?
C37 C36 H11 119.7 . . ?
C36 C37 C27 119.7(7) . . ?
C36 C37 H12 120.2 . . ?
C27 C37 H12 120.2 . . ?
C40 C38 C33 122.1(7) . . ?
C40 C38 H13 119.0 . . ?
C33 C38 H13 119.0 . . ?
C41 C39 C28 122.6(7) . . ?
C41 C39 H14 118.7 . . ?
C28 C39 H14 118.7 . . ?
C38 C40 C35 120.2(7) . . ?
C38 C40 H15 119.9 . . ?
C35 C40 H15 119.9 . . ?
C39 C41 C36 119.4(8) . . ?
C39 C41 H16 120.3 . . ?
C36 C41 H16 120.3 . . ?
Cl2 C42 Cl3 101.3(12) . . ?
Cl2 C42 Cl1 111.0(13) . . ?
Cl3 C42 Cl1 109.8(13) . . ?
Cl2 C42 H17 111.5 . . ?
Cl3 C42 H17 111.5 . . ?
Cl1 C42 H17 111.5 . . ?

loop_
_geom_bond_atom_site_label_1
_geom_bond_atom_site_label_2
_geom_bond_distance
_geom_bond_site_symmetry_2
_geom_bond_publ_flag
O1 C27 1.360(9) . ?
O1 C22 1.371(8) . ?
C12 C19 1.406(9) . ?
C12 C21 1.428(9) . ?
C12 C32 1.440(9) . ?
C13 C17 1.395(9) . ?
C13 C19 1.418(9) . ?
C13 C20 1.479(9) . ?
C14 C30 1.415(9) 3_556 ?
C14 C30 1.415(9) . ?
C14 C15 1.442(13) . ?
C15 C20 1.433(8) . ?
C15 C20 1.433(8) 3_556 ?
C17 C24 1.400(10) . ?
C17 C29 1.534(9) . ?
C18 C23 1.355(9) . ?
C18 C31 1.402(10) . ?
C18 H1 0.9500 . ?
C19 C23 1.414(8) . ?
C20 C25 1.396(9) . ?
C21 C24 1.335(10) . ?
C21 H2 0.9500 . ?
C22 C34 1.378(11) . ?
C22 C33 1.391(10) . ?
C23 H3 0.9500 . ?
C24 H4 0.9500 . ?
C25 C26 1.363(10) . ?
C25 C29 1.530(10) . ?
C26 C30 1.366(11) . ?
C26 H5 0.9500 . ?
C27 C37 1.392(9) . ?
C27 C28 1.396(10) . ?
C28 C39 1.394(11) . ?
C28 C29 1.526(8) . ?
C29 C33 1.515(10) . ?
C30 H6 0.9500 . ?
C31 C32 1.378(9) . ?
C31 H7 0.9500 . ?
C32 H8 0.9500 . ?
C33 C38 1.403(10) . ?
C34 C35 1.359(10) . ?
C34 H9 0.9500 . ?
C35 C40 1.380(12) . ?
C35 H10 0.9500 . ?
C36 C41 1.370(12) . ?
C36 C37 1.378(12) . ?
C36 H11 0.9500 . ?
C37 H12 0.9500 . ?
C38 C40 1.370(11) . ?
C38 H13 0.9500 . ?
C39 C41 1.366(10) . ?
C39 H14 0.9500 . ?
C40 H15 0.9500 . ?
C41 H16 0.9500 . ?
C42 Cl2 1.678(18) . ?
C42 Cl3 1.719(16) . ?
C42 Cl1 1.743(17) . ?
C42 H17 1.0000 . ?

loop_
_geom_torsion_atom_site_label_1
_geom_torsion_atom_site_label_2
_geom_torsion_atom_site_label_3
_geom_torsion_atom_site_label_4
_geom_torsion
_geom_torsion_site_symmetry_1
_geom_torsion_site_symmetry_2
_geom_torsion_site_symmetry_3
_geom_torsion_site_symmetry_4
_geom_torsion_publ_flag
C30 C14 C15 C20 -163.2(4) 3_556 . . . ?
C30 C14 C15 C20 16.8(4) . . . . ?
C30 C14 C15 C20 16.7(4) 3_556 . . 3_556 ?
C30 C14 C15 C20 -163.3(4) . . . 3_556 ?
C19 C13 C17 C24 9.6(9) . . . . ?
C20 C13 C17 C24 -177.7(6) . . . . ?
C19 C13 C17 C29 -162.0(6) . . . . ?
C20 C13 C17 C29 10.7(7) . . . . ?
C21 C12 C19 C23 -172.9(6) . . . . ?
C32 C12 C19 C23 5.1(9) . . . . ?
C21 C12 C19 C13 1.5(9) . . . . ?
C32 C12 C19 C13 179.5(5) . . . . ?
C17 C13 C19 C12 -8.3(8) . . . . ?
C20 C13 C19 C12 -178.9(6) . . . . ?
C17 C13 C19 C23 165.8(6) . . . . ?
C20 C13 C19 C23 -4.8(11) . . . . ?
C20 C15 C20 C25 160.9(6) 3_556 . . . ?
C14 C15 C20 C25 -19.1(6) . . . . ?
C20 C15 C20 C13 -25.0(6) 3_556 . . . ?
C14 C15 C20 C13 155.0(6) . . . . ?
C17 C13 C20 C25 -12.1(7) . . . . ?
C19 C13 C20 C25 159.2(7) . . . . ?
C17 C13 C20 C15 173.3(6) . . . . ?
C19 C13 C20 C15 -15.3(12) . . . . ?
C19 C12 C21 C24 4.7(9) . . . . ?
C32 C12 C21 C24 -173.3(6) . . . . ?
C27 O1 C22 C34 -178.3(7) . . . . ?
C27 O1 C22 C33 0.9(11) . . . . ?
C31 C18 C23 C19 -0.5(10) . . . . ?
C12 C19 C23 C18 -3.2(9) . . . . ?
C13 C19 C23 C18 -177.2(6) . . . . ?
C12 C21 C24 C17 -3.8(10) . . . . ?
C13 C17 C24 C21 -3.4(10) . . . . ?
C29 C17 C24 C21 166.9(6) . . . . ?
C15 C20 C25 C26 8.9(10) . . . . ?
C13 C20 C25 C26 -166.5(6) . . . . ?
C15 C20 C25 C29 -175.7(5) . . . . ?
C13 C20 C25 C29 8.9(7) . . . . ?
C20 C25 C26 C30 4.7(10) . . . . ?
C29 C25 C26 C30 -170.1(6) . . . . ?
C22 O1 C27 C37 179.2(7) . . . . ?
C22 O1 C27 C28 -2.0(11) . . . . ?
O1 C27 C28 C39 179.6(8) . . . . ?
C37 C27 C28 C39 -1.7(12) . . . . ?
O1 C27 C28 C29 -0.9(12) . . . . ?
C37 C27 C28 C29 177.8(7) . . . . ?
C39 C28 C29 C33 -176.3(7) . . . . ?
C27 C28 C29 C33 4.3(10) . . . . ?
C39 C28 C29 C25 -50.9(10) . . . . ?
C27 C28 C29 C25 129.6(7) . . . . ?
C39 C28 C29 C17 61.4(10) . . . . ?
C27 C28 C29 C17 -118.0(7) . . . . ?
C26 C25 C29 C33 57.2(8) . . . . ?
C20 C25 C29 C33 -118.1(6) . . . . ?
C26 C25 C29 C28 -67.0(9) . . . . ?
C20 C25 C29 C28 117.7(6) . . . . ?
C26 C25 C29 C17 172.8(6) . . . . ?
C20 C25 C29 C17 -2.5(7) . . . . ?
C13 C17 C29 C33 112.8(6) . . . . ?
C24 C17 C29 C33 -58.4(8) . . . . ?
C13 C17 C29 C28 -124.3(6) . . . . ?
C24 C17 C29 C28 64.5(9) . . . . ?
C13 C17 C29 C25 -5.3(7) . . . . ?
C24 C17 C29 C25 -176.5(6) . . . . ?
C25 C26 C30 C14 -7.1(10) . . . . ?
C30 C14 C30 C26 176.1(7) 3_556 . . . ?
C15 C14 C30 C26 -3.9(7) . . . . ?
C23 C18 C31 C32 2.1(10) . . . . ?
C18 C31 C32 C12 -0.1(10) . . . . ?
C19 C12 C32 C31 -3.6(9) . . . . ?
C21 C12 C32 C31 174.4(6) . . . . ?
O1 C22 C33 C38 -178.5(7) . . . . ?
C34 C22 C33 C38 0.6(12) . . . . ?
O1 C22 C33 C29 3.1(12) . . . . ?
C34 C22 C33 C29 -177.7(7) . . . . ?
C28 C29 C33 C22 -5.4(10) . . . . ?
C25 C29 C33 C22 -130.3(7) . . . . ?
C17 C29 C33 C22 119.4(7) . . . . ?
C28 C29 C33 C38 176.3(8) . . . . ?
C25 C29 C33 C38 51.4(9) . . . . ?
C17 C29 C33 C38 -58.9(9) . . . . ?
O1 C22 C34 C35 179.5(7) . . . . ?
C33 C22 C34 C35 0.3(12) . . . . ?
C22 C34 C35 C40 -0.5(12) . . . . ?
C41 C36 C37 C27 0.6(14) . . . . ?
O1 C27 C37 C36 179.6(8) . . . . ?
C28 C27 C37 C36 0.8(13) . . . . ?
C22 C33 C38 C40 -1.5(14) . . . . ?
C29 C33 C38 C40 176.9(9) . . . . ?
C27 C28 C39 C41 1.4(13) . . . . ?
C29 C28 C39 C41 -178.1(8) . . . . ?
C33 C38 C40 C35 1.4(16) . . . . ?
C34 C35 C40 C38 -0.4(14) . . . . ?
C28 C39 C41 C36 0.0(15) . . . . ?
C37 C36 C41 C39 -1.0(15) . . . . ?
